data_2005552
loop_
_publ_author_name
'Webster, M.'
'Browning, D. J.'
'Corker, J. M.'

_publ_section_title
;
 Bis[(\m-2,6-diphenylphenoxido-<i>O</i>:<i>O</i>)diethylgallium]
;
_journal_issue 10
_journal_name_full 'Acta Crystallographica Section C'
_journal_page_first 2439
_journal_page_last 2441
_journal_paper_doi 10.1107/S010827019600755X
_journal_volume 52
_journal_year 1996
_chemical_formula_analytical 'C22 H23 Ga1 O1'
_chemical_formula_iupac '[Ga2 (C18 H13 O1)2 (C2 H5)4]'
_chemical_formula_moiety 'C44 H46 Ga2 O2'
_chemical_formula_structural (Et2Ga(OC18H13))2
_chemical_formula_sum 'C44 H46 Ga2 O2'
_chemical_formula_weight 746.29
_chemical_name_systematic
;
diethylgallium
;
_space_group_IT_number 2
_symmetry_cell_setting triclinic
_symmetry_space_group_name_Hall '-P 1'
_symmetry_space_group_name_H-M 'P -1'
_audit_creation_method SHELXL
_cell_angle_alpha 98.30(2)
_cell_angle_beta 115.70(3)
_cell_angle_gamma 89.40(2)
_cell_formula_units_Z 2
_cell_length_a 11.852(4)
_cell_length_b 15.559(3)
_cell_length_c 11.254(4)
_cell_measurement_reflns_used 25
_cell_measurement_temperature 150(2)
_cell_measurement_theta_max 23.9
_cell_measurement_theta_min 21.0
_cell_volume 1847.3(11)
_computing_cell_refinement 'MSC/AFC Diffractometer Control Software'
_computing_data_collection
;
MSC/AFC Diffractometer Control Software
(Molecular Structure Corporation, 1988)
;
_computing_data_reduction 'TEXSAN (Molecular Structure Corporation, 1995)'
_computing_molecular_graphics 'ORTEPII (Johnson, 1976)'
_computing_structure_refinement 'SHELXL93 (Sheldrick, 1993)'
_computing_structure_solution 'SHELXS86 (Sheldrick, 1990)'
_diffrn_ambient_temperature 150
_diffrn_measurement_device 'Rigaku AFC-7S'
_diffrn_measurement_method \w/2\q
_diffrn_radiation_monochromator graphite
_diffrn_radiation_source 'fine-focus sealed xray tube'
_diffrn_radiation_type MoK\a
_diffrn_radiation_wavelength 0.71069
_diffrn_reflns_av_R_equivalents 0.0141
_diffrn_reflns_av_sigmaI/netI 0.0231
_diffrn_reflns_limit_h_max 14
_diffrn_reflns_limit_h_min 0
_diffrn_reflns_limit_k_max 18
_diffrn_reflns_limit_k_min -18
_diffrn_reflns_limit_l_max 12
_diffrn_reflns_limit_l_min -13
_diffrn_reflns_number 6854
_diffrn_reflns_theta_max 25.01
_diffrn_reflns_theta_min 2.59
_diffrn_standards_decay_% -0.4
_diffrn_standards_interval_count 150
_diffrn_standards_number 3
_exptl_absorpt_coefficient_mu 1.491
_exptl_absorpt_correction_T_max 1.00
_exptl_absorpt_correction_T_min 0.72
_exptl_absorpt_correction_type '\y scan (North, Phillips & Mathews, 1968)'
_exptl_crystal_colour colourless
_exptl_crystal_density_diffrn 1.342
_exptl_crystal_density_meas ?
_exptl_crystal_description block
_exptl_crystal_F_000 776
_exptl_crystal_size_max 0.75
_exptl_crystal_size_mid 0.40
_exptl_crystal_size_min 0.35
_refine_diff_density_max 0.747
_refine_diff_density_min -0.585
_refine_ls_extinction_method none
_refine_ls_goodness_of_fit_all 0.985
_refine_ls_goodness_of_fit_obs 1.002
_refine_ls_hydrogen_treatment noref
_refine_ls_matrix_type full
_refine_ls_number_parameters 476
_refine_ls_number_reflns 6512
_refine_ls_number_restraints 0
_refine_ls_restrained_S_all 0.985
_refine_ls_restrained_S_obs 1.002
_refine_ls_R_factor_all 0.0409
_refine_ls_R_factor_obs 0.0313
_refine_ls_shift/esd_max 0.503
_refine_ls_shift/esd_mean 0.025
_refine_ls_structure_factor_coef Fsqd
_refine_ls_weighting_scheme
;
calc w = 1/[\s^2^(F~o~^2^) + (0.0512P)^2^ + 1.6988P]
where P = (F~o~^2^ + 2F~c~^2^)/3
;
_refine_ls_wR_factor_all 0.0910
_refine_ls_wR_factor_obs 0.0844
_reflns_number_observed 5489
_reflns_number_total 6512
_reflns_observed_criterion >2sigma(I)
_cod_data_source_file sk1027.cif
_cod_data_source_block DJB3A
_cod_depositor_comments
;
The following automatic conversions were performed:

'_exptl_crystal_density_meas' value 'not measured' was changed to '?'
- the value is perceived as not measured.

Automatic conversion script
Id: cif_fix_values 3008 2015-01-20 13:52:24Z robertas 
;
_cod_original_cell_volume 1847.2(10)
_cod_database_code 2005552

loop_
_symmetry_equiv_pos_as_xyz
'   x,     y,     z'
'  -x,    -y,    -z'

loop_
_atom_site_aniso_label
_atom_site_aniso_U_11
_atom_site_aniso_U_22
_atom_site_aniso_U_33
_atom_site_aniso_U_12
_atom_site_aniso_U_13
_atom_site_aniso_U_23
Ga1 0.02480(15) 0.0293(2) 0.0251(2) 0.00076(11) 0.00797(11) 0.00694(11)
Ga2 0.0282(2) 0.0311(2) 0.0264(2) -0.00035(11) 0.01178(12) 0.00673(11)
O1 0.0227(8) 0.0334(9) 0.0320(9) -0.0038(7) 0.0091(7) 0.0081(7)
O2 0.0215(8) 0.0287(8) 0.0239(8) -0.0008(6) 0.0070(7) 0.0046(7)
C1 0.038(2) 0.0314(14) 0.039(2) 0.0028(11) 0.0138(13) 0.0105(12)
C2 0.051(2) 0.037(2) 0.076(2) -0.0013(14) 0.029(2) 0.012(2)
C3 0.037(2) 0.050(2) 0.0301(14) 0.0005(13) 0.0081(12) -0.0006(12)
C4 0.186(6) 0.096(4) 0.034(2) -0.004(4) -0.010(3) 0.005(2)
C5 0.045(2) 0.0363(15) 0.0325(14) 0.0060(12) 0.0172(13) 0.0107(12)
C6 0.087(3) 0.059(2) 0.048(2) 0.025(2) 0.031(2) 0.026(2)
C7 0.043(2) 0.051(2) 0.040(2) -0.0047(14) 0.0215(14) 0.0000(14)
C8 0.073(3) 0.089(3) 0.064(2) -0.021(2) 0.046(2) -0.010(2)
C11 0.0240(12) 0.0373(14) 0.0294(13) -0.0032(10) 0.0129(10) -0.0005(10)
C12 0.0259(13) 0.0431(15) 0.0288(13) -0.0016(11) 0.0119(11) -0.0002(11)
C13 0.0285(14) 0.050(2) 0.042(2) -0.0002(12) 0.0159(12) -0.0086(13)
C14 0.0283(15) 0.053(2) 0.065(2) -0.0106(13) 0.0234(15) -0.017(2)
C15 0.036(2) 0.040(2) 0.063(2) -0.0120(13) 0.0286(15) -0.0109(14)
C16 0.0301(13) 0.0362(14) 0.0388(15) -0.0042(11) 0.0177(12) -0.0037(11)
C21 0.0236(13) 0.046(2) 0.049(2) 0.0066(11) 0.0132(12) 0.0145(13)
C22 0.067(2) 0.038(2) 0.061(2) 0.0039(15) 0.037(2) 0.0066(15)
C23 0.085(3) 0.038(2) 0.116(4) 0.009(2) 0.064(3) 0.009(2)
C24 0.053(2) 0.057(2) 0.175(6) 0.021(2) 0.046(3) 0.051(3)
C25 0.055(3) 0.118(4) 0.136(5) 0.014(3) 0.009(3) 0.101(4)
C26 0.048(2) 0.098(3) 0.066(2) -0.010(2) -0.005(2) 0.044(2)
C31 0.0336(14) 0.0299(13) 0.050(2) -0.0084(11) 0.0206(13) -0.0023(12)
C32 0.042(2) 0.0327(14) 0.055(2) -0.0017(12) 0.0249(14) 0.0010(13)
C33 0.052(2) 0.037(2) 0.077(2) 0.0029(14) 0.037(2) 0.000(2)
C34 0.057(2) 0.031(2) 0.107(3) 0.0056(14) 0.040(2) 0.018(2)
C35 0.063(2) 0.047(2) 0.088(3) 0.001(2) 0.037(2) 0.030(2)
C36 0.053(2) 0.044(2) 0.067(2) -0.0036(14) 0.035(2) 0.013(2)
C41 0.0230(12) 0.0236(11) 0.0261(12) 0.0008(9) 0.0072(10) 0.0077(9)
C42 0.0250(12) 0.0249(12) 0.0289(13) 0.0022(9) 0.0087(10) 0.0068(10)
C43 0.0268(13) 0.0347(14) 0.0397(15) -0.0003(10) 0.0142(12) 0.0034(11)
C44 0.0226(13) 0.0387(15) 0.043(2) -0.0029(11) 0.0087(12) 0.0017(12)
C45 0.0321(14) 0.0308(13) 0.0298(13) -0.0020(11) 0.0066(11) -0.0003(11)
C46 0.0271(12) 0.0260(12) 0.0257(12) -0.0002(10) 0.0080(10) 0.0041(10)
C51 0.0210(11) 0.0302(12) 0.0306(13) 0.0033(9) 0.0114(10) 0.0028(10)
C52 0.0334(14) 0.0324(13) 0.0344(14) 0.0023(11) 0.0147(11) 0.0087(11)
C53 0.0399(15) 0.044(2) 0.0300(14) 0.0039(12) 0.0170(12) 0.0079(12)
C54 0.0306(13) 0.0410(15) 0.0307(14) 0.0012(11) 0.0121(11) -0.0025(11)
C55 0.0395(15) 0.0316(13) 0.0382(15) -0.0038(11) 0.0190(12) -0.0005(11)
C56 0.0346(14) 0.0325(13) 0.0331(14) 0.0006(11) 0.0177(11) 0.0060(11)
C61 0.0318(13) 0.0322(13) 0.0270(13) -0.0064(10) 0.0103(11) -0.0019(10)
C62 0.051(2) 0.040(2) 0.0318(15) -0.0082(13) 0.0153(13) 0.0011(12)
C63 0.073(2) 0.060(2) 0.032(2) -0.025(2) 0.026(2) -0.0074(14)
C64 0.065(2) 0.058(2) 0.054(2) -0.016(2) 0.038(2) -0.021(2)
C65 0.044(2) 0.052(2) 0.056(2) 0.0024(14) 0.025(2) -0.0093(15)
C66 0.0359(15) 0.043(2) 0.0349(15) 0.0006(12) 0.0138(12) -0.0028(12)

loop_
_atom_site_label
_atom_site_occupancy
_atom_site_fract_x
_atom_site_fract_y
_atom_site_fract_z
_atom_site_U_iso_or_equiv
_atom_site_thermal_displace_type
_atom_site_calc_flag
_atom_site_refinement_flags
_atom_site_type_symbol
Ga1 1 0.21043(2) 0.27741(2) 0.19955(3) 0.02715(9) Uani d . Ga
Ga2 1 0.27804(2) 0.20192(2) 0.46798(3) 0.02833(9) Uani d . Ga
O1 1 0.1379(2) 0.20880(11) 0.2896(2) 0.0300(4) Uani d . O
O2 1 0.35507(15) 0.26867(10) 0.3801(2) 0.0257(3) Uani d . O
C1 1 0.2226(3) 0.4038(2) 0.2058(3) 0.0366(6) Uani d . C
C2 1 0.3263(3) 0.4260(2) 0.1689(4) 0.0538(8) Uani d . C
H2A 1 0.3333(3) 0.4890(2) 0.1717(4) 0.066(2) Uiso calc R H
H2B 1 0.3068(3) 0.3964(2) 0.0786(4) 0.066(2) Uiso calc R H
H2C 1 0.4059(3) 0.4069(2) 0.2324(4) 0.066(2) Uiso calc R H
C3 1 0.1492(3) 0.2010(2) 0.0260(3) 0.0421(7) Uani d . C
C4 1 0.0988(6) 0.2458(4) -0.0902(4) 0.127(2) Uani d . C
H4A 1 0.0707(6) 0.2030(4) -0.1718(4) 0.066(2) Uiso calc R H
H4B 1 0.1642(6) 0.2858(4) -0.0862(4) 0.066(2) Uiso calc R H
H4C 1 0.0277(6) 0.2787(4) -0.0908(4) 0.066(2) Uiso calc R H
C5 1 0.3894(3) 0.1047(2) 0.5081(3) 0.0374(6) Uani d . C
C6 1 0.4158(4) 0.0773(2) 0.6420(3) 0.0621(10) Uani d . C
H6A 1 0.4714(4) 0.0289(2) 0.6571(3) 0.066(2) Uiso calc R H
H6B 1 0.3367(4) 0.0589(2) 0.6414(3) 0.066(2) Uiso calc R H
H6C 1 0.4562(4) 0.1266(2) 0.7135(3) 0.066(2) Uiso calc R H
C7 1 0.2087(3) 0.2564(2) 0.5893(3) 0.0442(7) Uani d . C
C8 1 0.0885(4) 0.2116(3) 0.5728(4) 0.0719(11) Uani d . C
H8A 1 0.0607(4) 0.2428(3) 0.6366(4) 0.066(2) Uiso calc R H
H8B 1 0.1038(4) 0.1515(3) 0.5895(4) 0.066(2) Uiso calc R H
H8C 1 0.0234(4) 0.2117(3) 0.4817(4) 0.066(2) Uiso calc R H
C11 1 0.0155(2) 0.1772(2) 0.2404(3) 0.0303(5) Uani d . C
C12 1 -0.0824(2) 0.2343(2) 0.1981(3) 0.0332(6) Uani d . C
C13 1 -0.2054(3) 0.2014(2) 0.1542(3) 0.0418(7) Uani d . C
C14 1 -0.2322(3) 0.1157(2) 0.1549(4) 0.0505(8) Uani d . C
C15 1 -0.1364(3) 0.0596(2) 0.1934(3) 0.0457(7) Uani d . C
C16 1 -0.0118(2) 0.0885(2) 0.2341(3) 0.0351(6) Uani d . C
C21 1 -0.0633(2) 0.3293(2) 0.2020(3) 0.0397(6) Uani d . C
C22 1 -0.0054(3) 0.3860(2) 0.3208(4) 0.0522(8) Uani d . C
H22 1 0.0317(3) 0.3632(2) 0.4023(4) 0.066(2) Uiso calc R H
C23 1 0.0001(4) 0.4752(2) 0.3240(5) 0.0725(12) Uani d . C
H23 1 0.0410(4) 0.5125(2) 0.4071(5) 0.066(2) Uiso calc R H
C24 1 -0.0523(4) 0.5094(3) 0.2102(7) 0.093(2) Uani d . C
H24 1 -0.0488(4) 0.5706(3) 0.2128(7) 0.066(2) Uiso calc R H
C25 1 -0.1097(4) 0.4564(4) 0.0927(6) 0.106(2) Uani d . C
H25 1 -0.1466(4) 0.4807(4) 0.0126(6) 0.066(2) Uiso calc R H
C26 1 -0.1159(3) 0.3657(3) 0.0863(4) 0.0775(13) Uani d . C
H26 1 -0.1564(3) 0.3293(3) 0.0022(4) 0.066(2) Uiso calc R H
C31 1 0.0834(3) 0.0215(2) 0.2663(3) 0.0379(6) Uani d . C
C32 1 0.1422(3) -0.0036(2) 0.1839(3) 0.0425(7) Uani d . C
H32 1 0.1298(3) 0.0271(2) 0.1125(3) 0.066(2) Uiso calc R H
C33 1 0.2187(3) -0.0735(2) 0.2060(4) 0.0533(8) Uani d . C
H33 1 0.2576(3) -0.0908(2) 0.1488(4) 0.066(2) Uiso calc R H
C34 1 0.2387(3) -0.1182(2) 0.3104(4) 0.0632(10) Uani d . C
H34 1 0.2913(3) -0.1658(2) 0.3250(4) 0.066(2) Uiso calc R H
C35 1 0.1822(4) -0.0934(2) 0.3934(4) 0.0621(10) Uani d . C
H35 1 0.1961(4) -0.1237(2) 0.4656(4) 0.066(2) Uiso calc R H
C36 1 0.1051(3) -0.0243(2) 0.3709(4) 0.0512(8) Uani d . C
H36 1 0.0661(3) -0.0077(2) 0.4281(4) 0.066(2) Uiso calc R H
C41 1 0.4808(2) 0.29108(15) 0.4322(2) 0.0250(5) Uani d . C
C42 1 0.5487(2) 0.26364(15) 0.3587(2) 0.0271(5) Uani d . C
C43 1 0.6772(2) 0.2856(2) 0.4143(3) 0.0341(6) Uani d . C
C44 1 0.7401(3) 0.3316(2) 0.5421(3) 0.0373(6) Uani d . C
C45 1 0.6729(3) 0.3584(2) 0.6135(3) 0.0339(6) Uani d . C
C46 1 0.5435(2) 0.3403(2) 0.5601(2) 0.0275(5) Uani d . C
C51 1 0.4906(2) 0.2097(2) 0.2241(2) 0.0274(5) Uani d . C
C52 1 0.4873(2) 0.2419(2) 0.1133(3) 0.0331(6) Uani d . C
H52 1 0.5141(2) 0.3008(2) 0.1223(3) 0.066(2) Uiso calc R H
C53 1 0.4455(3) 0.1892(2) -0.0096(3) 0.0371(6) Uani d . C
H53 1 0.4426(3) 0.2123(2) -0.0844(3) 0.066(2) Uiso calc R H
C54 1 0.4079(2) 0.1031(2) -0.0234(3) 0.0354(6) Uani d . C
H54 1 0.3808(2) 0.0666(2) -0.1072(3) 0.066(2) Uiso calc R H
C55 1 0.4100(3) 0.0703(2) 0.0856(3) 0.0363(6) Uani d . C
H55 1 0.3842(3) 0.0112(2) 0.0765(3) 0.066(2) Uiso calc R H
C56 1 0.4495(2) 0.1236(2) 0.2076(3) 0.0322(5) Uani d . C
H56 1 0.4485(2) 0.1010(2) 0.2811(3) 0.066(2) Uiso calc R H
C61 1 0.4787(2) 0.3772(2) 0.6423(3) 0.0319(5) Uani d . C
C62 1 0.5159(3) 0.3571(2) 0.7703(3) 0.0425(7) Uani d . C
H62 1 0.5757(3) 0.3147(2) 0.8012(3) 0.066(2) Uiso calc R H
C63 1 0.4656(4) 0.3991(2) 0.8532(3) 0.0549(9) Uani d . C
H63 1 0.4917(4) 0.3853(2) 0.9404(3) 0.066(2) Uiso calc R H
C64 1 0.3784(3) 0.4604(2) 0.8093(4) 0.0576(9) Uani d . C
H64 1 0.3444(3) 0.4888(2) 0.8660(4) 0.066(2) Uiso calc R H
C65 1 0.3408(3) 0.4803(2) 0.6828(3) 0.0514(8) Uani d . C
H65 1 0.2805(3) 0.5226(2) 0.6523(3) 0.066(2) Uiso calc R H
C66 1 0.3902(3) 0.4393(2) 0.5992(3) 0.0396(6) Uani d . C
H66 1 0.3636(3) 0.4537(2) 0.5122(3) 0.066(2) Uiso calc R H
H1A 1 0.2294(36) 0.4289(25) 0.2847(41) 0.066(2) Uiso d . H
H1B 1 0.1443(37) 0.4223(24) 0.1421(39) 0.066(2) Uiso d . H
H3A 1 0.2019(37) 0.1578(25) 0.0238(38) 0.066(2) Uiso d . H
H3B 1 0.0771(38) 0.1674(24) 0.0147(37) 0.066(2) Uiso d . H
H5A 1 0.3571(35) 0.0587(25) 0.4374(39) 0.066(2) Uiso d . H
H5B 1 0.4696(37) 0.1236(24) 0.5101(37) 0.066(2) Uiso d . H
H7A 1 0.1933(35) 0.3162(26) 0.5747(37) 0.066(2) Uiso d . H
H7B 1 0.2725(36) 0.2581(23) 0.6727(39) 0.066(2) Uiso d . H
H13 1 -0.2713(36) 0.2439(24) 0.1255(37) 0.066(2) Uiso d . H
H14 1 -0.3175(36) 0.0957(24) 0.1294(37) 0.066(2) Uiso d . H
H15 1 -0.1550(35) 0.0003(25) 0.1897(37) 0.066(2) Uiso d . H
H43 1 0.7237(35) 0.2662(24) 0.3669(38) 0.066(2) Uiso d . H
H44 1 0.8274(36) 0.3444(23) 0.5786(37) 0.066(2) Uiso d . H
H45 1 0.7106(35) 0.3934(24) 0.6969(38) 0.066(2) Uiso d . H

loop_
_atom_type_symbol
_atom_type_description
_atom_type_scat_dispersion_real
_atom_type_scat_dispersion_imag
_atom_type_scat_source
C C 0.0033 0.0016 'International Tables Vol C Tables 4.2.6.8 and 6.1.1.4'
H H 0.0000 0.0000 'International Tables Vol C Tables 4.2.6.8 and 6.1.1.4'
O O 0.0106 0.0060 'International Tables Vol C Tables 4.2.6.8 and 6.1.1.4'
Ga Ga 0.2307 1.6083 'International Tables Vol C Tables 4.2.6.8 and 6.1.1.4'

loop_
_geom_angle_atom_site_label_1
_geom_angle_atom_site_label_2
_geom_angle_atom_site_label_3
_geom_angle
_geom_angle_publ_flag
C1 Ga1 C3 119.26(13) yes
C1 Ga1 O1 129.34(10) yes
C3 Ga1 O1 98.83(11) yes
C1 Ga1 O2 98.59(10) yes
C3 Ga1 O2 131.79(11) yes
O1 Ga1 O2 75.04(7) yes
C5 Ga2 C7 122.89(14) yes
C5 Ga2 O1 124.19(10) yes
C7 Ga2 O1 101.89(12) yes
C5 Ga2 O2 100.38(10) yes
C7 Ga2 O2 123.93(11) yes
O1 Ga2 O2 75.99(7) yes
C11 O1 Ga2 127.8(2) yes
C11 O1 Ga1 126.9(2) yes
Ga2 O1 Ga1 105.27(8) yes
C41 O2 Ga2 123.97(14) yes
C41 O2 Ga1 131.91(14) yes
Ga2 O2 Ga1 103.69(8) yes
C2 C1 Ga1 108.7(2) no
C2 C1 H1A 117.(3) no
Ga1 C1 H1A 108.(3) no
C2 C1 H1B 109.(2) no
Ga1 C1 H1B 110.(2) no
H1A C1 H1B 105.(3) no
C1 C2 H2A 109.5(2) no
C1 C2 H2B 109.5(2) no
H2A C2 H2B 109.5 no
C1 C2 H2C 109.5(2) no
H2A C2 H2C 109.5 no
H2B C2 H2C 109.5 no
C4 C3 Ga1 115.0(3) no
C4 C3 H3A 116.(2) no
Ga1 C3 H3A 114.(2) no
C4 C3 H3B 102.(2) no
Ga1 C3 H3B 108.(2) no
H3A C3 H3B 101.(3) no
C3 C4 H4A 109.5(2) no
C3 C4 H4B 109.3(3) no
H4A C4 H4B 109.5 no
C3 C4 H4C 109.6(3) no
H4A C4 H4C 109.5 no
H4B C4 H4C 109.5 no
C6 C5 Ga2 112.7(2) no
C6 C5 H5A 113.(2) no
Ga2 C5 H5A 110.(2) no
C6 C5 H5B 109.(2) no
Ga2 C5 H5B 108.(2) no
H5A C5 H5B 105.(3) no
C5 C6 H6A 109.5(2) no
C5 C6 H6B 109.5(2) no
H6A C6 H6B 109.5 no
C5 C6 H6C 109.5(2) no
H6A C6 H6C 109.5 no
H6B C6 H6C 109.5 no
C8 C7 Ga2 114.9(2) no
C8 C7 H7A 109.(2) no
Ga2 C7 H7A 108.(2) no
C8 C7 H7B 113.(2) no
Ga2 C7 H7B 105.(2) no
H7A C7 H7B 107.(3) no
C7 C8 H8A 109.5(2) no
C7 C8 H8B 109.5(2) no
H8A C8 H8B 109.5 no
C7 C8 H8C 109.5(2) no
H8A C8 H8C 109.5 no
H8B C8 H8C 109.5 no
O1 C11 C16 120.2(2) no
O1 C11 C12 119.7(2) no
C16 C11 C12 120.1(2) no
C13 C12 C11 118.6(3) no
C13 C12 C21 117.1(2) no
C11 C12 C21 124.2(2) no
C14 C13 C12 121.6(3) no
C14 C13 H13 122.(2) no
C12 C13 H13 116.(2) no
C13 C14 C15 119.5(3) no
C13 C14 H14 120.(2) no
C15 C14 H14 121.(2) no
C14 C15 C16 121.2(3) no
C14 C15 H15 120.(2) no
C16 C15 H15 119.(2) no
C15 C16 C11 118.8(3) no
C15 C16 C31 116.8(2) no
C11 C16 C31 124.4(2) no
C26 C21 C22 116.9(3) no
C26 C21 C12 120.5(3) no
C22 C21 C12 122.2(3) no
C21 C22 C23 121.8(4) no
C21 C22 H22 119.1(2) no
C23 C22 H22 119.1(3) no
C24 C23 C22 120.4(5) no
C24 C23 H23 119.8(3) no
C22 C23 H23 119.8(3) no
C23 C24 C25 119.6(4) no
C23 C24 H24 120.2(3) no
C25 C24 H24 120.2(3) no
C24 C25 C26 121.3(4) no
C24 C25 H25 119.3(3) no
C26 C25 H25 119.4(3) no
C21 C26 C25 120.0(4) no
C21 C26 H26 120.0(2) no
C25 C26 H26 120.0(3) no
C36 C31 C32 118.3(3) no
C36 C31 C16 120.4(3) no
C32 C31 C16 121.0(3) no
C33 C32 C31 120.2(3) no
C33 C32 H32 119.9(2) no
C31 C32 H32 119.9(2) no
C34 C33 C32 120.5(3) no
C34 C33 H33 119.7(2) no
C32 C33 H33 119.7(2) no
C35 C34 C33 119.9(3) no
C35 C34 H34 120.1(2) no
C33 C34 H34 120.0(2) no
C34 C35 C36 119.6(3) no
C34 C35 H35 120.2(2) no
C36 C35 H35 120.2(2) no
C35 C36 C31 121.5(3) no
C35 C36 H36 119.2(2) no
C31 C36 H36 119.2(2) no
O2 C41 C46 120.4(2) no
O2 C41 C42 120.1(2) no
C46 C41 C42 119.4(2) no
C43 C42 C41 119.4(2) no
C43 C42 C51 117.6(2) no
C41 C42 C51 123.0(2) no
C44 C43 C42 121.4(3) no
C44 C43 H43 119.(2) no
C42 C43 H43 120.(2) no
C45 C44 C43 118.9(3) no
C45 C44 H44 121.(2) no
C43 C44 H44 120.(2) no
C44 C45 C46 121.7(2) no
C44 C45 H45 121.(2) no
C46 C45 H45 117.(2) no
C45 C46 C41 119.2(2) no
C45 C46 C61 117.3(2) no
C41 C46 C61 123.5(2) no
C56 C51 C52 118.2(2) no
C56 C51 C42 121.0(2) no
C52 C51 C42 120.5(2) no
C53 C52 C51 120.9(2) no
C53 C52 H52 119.5(2) no
C51 C52 H52 119.54(15) no
C54 C53 C52 120.1(2) no
C54 C53 H53 120.0(2) no
C52 C53 H53 120.0(2) no
C53 C54 C55 119.7(2) no
C53 C54 H54 120.2(2) no
C55 C54 H54 120.2(2) no
C56 C55 C54 120.1(2) no
C56 C55 H55 120.0(2) no
C54 C55 H55 120.0(2) no
C55 C56 C51 121.0(2) no
C55 C56 H56 119.5(2) no
C51 C56 H56 119.5(2) no
C66 C61 C62 118.6(3) no
C66 C61 C46 120.8(2) no
C62 C61 C46 120.2(3) no
C61 C62 C63 120.3(3) no
C61 C62 H62 119.9(2) no
C63 C62 H62 119.9(2) no
C64 C63 C62 120.5(3) no
C64 C63 H63 119.8(2) no
C62 C63 H63 119.8(2) no
C63 C64 C65 119.6(3) no
C63 C64 H64 120.2(2) no
C65 C64 H64 120.2(2) no
C64 C65 C66 120.6(3) no
C64 C65 H65 119.7(2) no
C66 C65 H65 119.7(2) no
C65 C66 C61 120.4(3) no
C65 C66 H66 119.8(2) no
C61 C66 H66 119.8(2) no

loop_
_geom_bond_atom_site_label_1
_geom_bond_atom_site_label_2
_geom_bond_distance
_geom_bond_publ_flag
Ga1 C1 1.961(3) yes
Ga1 C3 1.969(3) yes
Ga1 O1 1.998(2) yes
Ga1 O2 2.034(2) yes
Ga2 C5 1.968(3) yes
Ga2 C7 1.971(3) yes
Ga2 O1 1.992(2) yes
Ga2 O2 1.998(2) yes
O1 C11 1.376(3) yes
O2 C41 1.371(3) yes
C1 C2 1.516(4) yes
C1 H1A 0.89(4) no
C1 H1B 0.97(4) no
C2 H2A 0.98 no
C2 H2B 0.98 no
C2 H2C 0.98 no
C3 C4 1.460(5) yes
C3 H3A 0.92(4) no
C3 H3B 0.96(4) no
C4 H4A 0.98 no
C4 H4B 0.98 no
C4 H4C 0.98 no
C5 C6 1.524(4) yes
C5 H5A 0.93(4) no
C5 H5B 0.99(4) no
C6 H6A 0.98 no
C6 H6B 0.98 no
C6 H6C 0.98 no
C7 C8 1.518(5) yes
C7 H7A 0.97(4) no
C7 H7B 0.91(4) no
C8 H8A 0.98 no
C8 H8B 0.98 no
C8 H8C 0.98 no
C11 C16 1.404(4) no
C11 C12 1.408(4) no
C12 C13 1.396(4) no
C12 C21 1.488(4) no
C13 C14 1.376(5) no
C13 H13 0.99(4) no
C14 C15 1.378(5) no
C14 H14 0.96(4) no
C15 C16 1.401(4) no
C15 H15 0.94(4) no
C16 C31 1.490(4) no
C21 C26 1.382(5) no
C21 C22 1.384(4) no
C22 C23 1.384(5) no
C22 H22 0.95 no
C23 C24 1.345(7) no
C23 H23 0.95 no
C24 C25 1.345(8) no
C24 H24 0.95 no
C25 C26 1.403(7) no
C25 H25 0.95 no
C26 H26 0.95 no
C31 C36 1.391(4) no
C31 C32 1.396(4) no
C32 C33 1.388(4) no
C32 H32 0.95 no
C33 C34 1.383(5) no
C33 H33 0.95 no
C34 C35 1.380(5) no
C34 H34 0.95 no
C35 C36 1.383(5) no
C35 H35 0.95 no
C36 H36 0.95 no
C41 C46 1.406(3) no
C41 C42 1.408(3) no
C42 C43 1.396(4) no
C42 C51 1.488(3) no
C43 C44 1.386(4) no
C43 H43 0.94(4) no
C44 C45 1.381(4) no
C44 H44 0.94(4) no
C45 C46 1.398(4) no
C45 H45 0.93(4) no
C46 C61 1.493(4) no
C51 C56 1.390(4) no
C51 C52 1.394(4) no
C52 C53 1.384(4) no
C52 H52 0.95 no
C53 C54 1.382(4) no
C53 H53 0.95 no
C54 C55 1.386(4) no
C54 H54 0.95 no
C55 C56 1.383(4) no
C55 H55 0.95 no
C56 H56 0.95 no
C61 C66 1.393(4) no
C61 C62 1.394(4) no
C62 C63 1.397(5) no
C62 H62 0.95 no
C63 C64 1.376(5) no
C63 H63 0.95 no
C64 C65 1.378(5) no
C64 H64 0.95 no
C65 C66 1.390(4) no
C65 H65 0.95 no
C66 H66 0.95 no
